data_4504221
loop_
_publ_author_name
'Wang, Zhenqiang'
'Kravtsov, Victor Ch.'
'Walsh, Rosa B.'
'Zaworotko, Michael J.'

_publ_section_title
;
 Guest-Dependent Cavities in Two-Dimensional Metal&#x2212;Organic
 Frameworks Sustained by Tetrafluoro-1,3-benzenedicarboxylate
;
_journal_issue 6
_journal_name_full 'Crystal Growth &amp; Design'
_journal_page_first 1154
_journal_paper_doi 10.1021/cg070055d
_journal_volume 7
_journal_year 2007
_chemical_formula_sum 'C31 H21.5 Cu2 F8.5 N2 O9.25'
_chemical_formula_weight 858.58
_chemical_name_systematic
; 
 ? 
;
_space_group_IT_number 14
_symmetry_cell_setting monoclinic
_symmetry_space_group_name_Hall '-P 2yn'
_symmetry_space_group_name_H-M 'P 1 21/n 1'
_atom_sites_solution_hydrogens geom
_atom_sites_solution_primary direct
_atom_sites_solution_secondary difmap
_audit_creation_method SHELXL-97
_cell_angle_alpha 90.00
_cell_angle_beta 103.889(2)
_cell_angle_gamma 90.00
_cell_formula_units_Z 4
_cell_length_a 13.0006(14)
_cell_length_b 12.9131(13)
_cell_length_c 20.042(2)
_cell_measurement_reflns_used 5819
_cell_measurement_temperature 100(2)
_cell_measurement_theta_max 28.22
_cell_measurement_theta_min 2.26
_cell_volume 3266.2(6)
_computing_cell_refinement 'Bruker SMART'
_computing_data_collection 'Bruker SMART'
_computing_data_reduction 'Bruker SAINT'
_computing_molecular_graphics 'Bruker SHELXTL'
_computing_publication_material 'Bruker SHELXTL'
_computing_structure_refinement 'SHELXL-97 (Sheldrick, 1997)'
_computing_structure_solution 'SHELXS-97 (Sheldrick, 1990)'
_diffrn_ambient_temperature 100(2)
_diffrn_measured_fraction_theta_full 0.986
_diffrn_measured_fraction_theta_max 0.986
_diffrn_measurement_device_type 'CCD area detector'
_diffrn_measurement_method 'phi and omega scans'
_diffrn_radiation_monochromator graphite
_diffrn_radiation_source 'fine-focus sealed tube'
_diffrn_radiation_type MoK\a
_diffrn_radiation_wavelength 0.71073
_diffrn_reflns_av_R_equivalents 0.0940
_diffrn_reflns_av_sigmaI/netI 0.1242
_diffrn_reflns_limit_h_max 16
_diffrn_reflns_limit_h_min -16
_diffrn_reflns_limit_k_max 16
_diffrn_reflns_limit_k_min -16
_diffrn_reflns_limit_l_max 15
_diffrn_reflns_limit_l_min -25
_diffrn_reflns_number 19720
_diffrn_reflns_theta_full 27.50
_diffrn_reflns_theta_max 27.50
_diffrn_reflns_theta_min 1.70
_exptl_absorpt_coefficient_mu 1.409
_exptl_absorpt_correction_T_max 1.000
_exptl_absorpt_correction_T_min 0.682
_exptl_absorpt_correction_type SADABS
_exptl_crystal_colour blue-green
_exptl_crystal_density_diffrn 1.746
_exptl_crystal_density_meas 0
_exptl_crystal_density_method 'not measured'
_exptl_crystal_description plate
_exptl_crystal_F_000 1720
_exptl_crystal_size_max 0.20
_exptl_crystal_size_mid 0.10
_exptl_crystal_size_min 0.04
_refine_diff_density_max 0.669
_refine_diff_density_min -0.661
_refine_diff_density_rms 0.113
_refine_ls_extinction_method none
_refine_ls_goodness_of_fit_ref 0.923
_refine_ls_hydrogen_treatment mixed
_refine_ls_matrix_type full
_refine_ls_number_parameters 451
_refine_ls_number_reflns 7389
_refine_ls_number_restraints 1
_refine_ls_restrained_S_all 0.923
_refine_ls_R_factor_all 0.1124
_refine_ls_R_factor_gt 0.0565
_refine_ls_shift/su_max 0.000
_refine_ls_shift/su_mean 0.000
_refine_ls_structure_factor_coef Fsqd
_refine_ls_weighting_details 'calc w=1/[\s^2^(Fo^2^)+(0.0411P)^2^+0.0000P] where P=(Fo^2^+2Fc^2^)/3'
_refine_ls_weighting_scheme calc
_refine_ls_wR_factor_gt 0.1152
_refine_ls_wR_factor_ref 0.1271
_reflns_number_gt 4119
_reflns_number_total 7389
_reflns_threshold_expression >2sigma(I)
_cod_data_source_file cg070055dsi20070312_092713.cif
_cod_data_source_block compound5
_cod_depositor_comments
;
The following automatic conversions were performed:

'_symmetry_cell_setting' value 'Monoclinic' changed to 'monoclinic'
according to /home/saulius/struct/CIF-dictionaries/cif_core.dic
dictionary named 'cif_core.dic' version 2.4.1 from 2010-06-29.

Automatic conversion script
Id: cif_fix_values 1715 2011-07-08 13:25:40Z adriana 
;
_cod_original_sg_symbol_H-M P2(1)/n
_cod_original_formula_sum 'C31 H21.50 Cu2 F8.50 N2 O9.25'
_cod_database_code 4504221

loop_
_symmetry_equiv_pos_as_xyz
'x, y, z'
'-x+1/2, y+1/2, -z+1/2'
'-x, -y, -z'
'x-1/2, -y-1/2, z-1/2'

loop_
_atom_site_label
_atom_site_type_symbol
_atom_site_fract_x
_atom_site_fract_y
_atom_site_fract_z
_atom_site_U_iso_or_equiv
_atom_site_adp_type
_atom_site_occupancy
_atom_site_symmetry_multiplicity
_atom_site_calc_flag
_atom_site_refinement_flags
_atom_site_disorder_assembly
_atom_site_disorder_group
Cu1 Cu -0.03844(4) 0.11994(4) 0.18124(3) 0.01675(15) Uani 1 1 d . . .
Cu2 Cu 0.03888(4) 0.16980(4) 0.31805(3) 0.01722(15) Uani 1 1 d . . .
F1 F 0.32048(18) 0.04390(17) 0.18492(14) 0.0235(6) Uani 1 1 d . . .
F2 F 0.5048(2) 0.10218(18) 0.15823(16) 0.0336(8) Uani 1 1 d . A .
F3 F 0.5689(2) 0.30157(19) 0.17841(18) 0.0419(9) Uani 1 1 d . . .
F4 F 0.26170(19) 0.38477(17) 0.24959(15) 0.0280(7) Uani 1 1 d . . .
O1 O 0.1130(2) 0.1479(2) 0.18147(18) 0.0265(8) Uani 1 1 d . . .
O2 O 0.1699(2) 0.1986(2) 0.29050(18) 0.0281(8) Uani 1 1 d . A .
O3 O 0.4264(2) 0.5193(2) 0.17751(18) 0.0292(9) Uani 1 1 d . . .
O4 O 0.4973(2) 0.4796(2) 0.28845(18) 0.0278(8) Uani 1 1 d . . .
C1 C 0.2859(3) 0.2130(3) 0.2185(2) 0.0179(10) Uani 1 1 d . . .
C2 C 0.3489(3) 0.1440(3) 0.1941(2) 0.0180(10) Uani 1 1 d . A .
C3 C 0.4434(4) 0.1711(3) 0.1807(3) 0.0247(12) Uani 1 1 d . . .
C4 C 0.4753(3) 0.2737(3) 0.1908(3) 0.0263(12) Uani 1 1 d . A .
C5 C 0.4163(3) 0.3470(3) 0.2147(3) 0.0220(11) Uani 1 1 d . . .
C6 C 0.3220(4) 0.3135(3) 0.2275(3) 0.0209(11) Uani 1 1 d . A .
C7 C 0.1803(4) 0.1836(3) 0.2311(3) 0.0192(11) Uani 1 1 d . A .
C8 C 0.4500(4) 0.4595(3) 0.2279(3) 0.0259(12) Uani 1 1 d . A .
F11 F -0.3031(2) 0.23789(19) 0.33678(17) 0.0410(9) Uani 1 1 d . . .
F12 F -0.4859(2) 0.1770(2) 0.3653(2) 0.0567(11) Uani 1 1 d . A .
F13 F -0.5535(2) -0.0205(2) 0.34044(18) 0.0463(9) Uani 1 1 d . . .
F14 F -0.26250(18) -0.09319(17) 0.24885(15) 0.0271(7) Uani 1 1 d . . .
O11 O -0.1695(2) 0.1036(2) 0.21566(18) 0.0234(8) Uani 1 1 d . . .
O12 O -0.1025(2) 0.1320(2) 0.32784(18) 0.0248(8) Uani 1 1 d . A .
O13 O -0.4823(3) -0.1935(2) 0.21855(18) 0.0265(8) Uani 1 1 d . . .
O14 O -0.4329(2) -0.2316(2) 0.33126(17) 0.0242(8) Uani 1 1 d . . .
C11 C -0.2769(3) 0.0736(3) 0.2924(2) 0.0181(10) Uani 1 1 d . . .
C12 C -0.3359(4) 0.1400(3) 0.3228(3) 0.0274(13) Uani 1 1 d . A .
C13 C -0.4287(4) 0.1092(3) 0.3377(3) 0.0329(14) Uani 1 1 d . . .
C14 C -0.4619(4) 0.0072(3) 0.3250(3) 0.0299(13) Uani 1 1 d . A .
C15 C -0.4078(3) -0.0616(3) 0.2954(3) 0.0191(11) Uani 1 1 d . . .
C16 C -0.3174(3) -0.0267(3) 0.2784(2) 0.0180(10) Uani 1 1 d . A .
C17 C -0.1737(4) 0.1057(3) 0.2766(3) 0.0190(11) Uani 1 1 d . A .
C18 C -0.4449(3) -0.1723(3) 0.2798(3) 0.0186(11) Uani 1 1 d . A .
N1 N -0.0912(3) 0.0880(3) 0.0731(2) 0.0263(10) Uani 1 1 d . . .
C21 C -0.0455(4) 0.1511(4) 0.0333(3) 0.0346(13) Uani 1 1 d . A .
H21 H 0.0042 0.2017 0.0554 0.041 Uiso 1 1 calc R . .
C22 C -0.0681(5) 0.1446(5) -0.0360(3) 0.0507(17) Uani 1 1 d . . .
H22 H -0.0361 0.1907 -0.0620 0.061 Uiso 1 1 calc R A .
C23 C -0.1388(5) 0.0694(4) -0.0685(3) 0.0516(17) Uani 1 1 d . A .
H23 H -0.1548 0.0617 -0.1170 0.062 Uiso 1 1 calc R . .
C24 C -0.1842(5) 0.0078(4) -0.0297(3) 0.0538(18) Uani 1 1 d . . .
H24 H -0.2339 -0.0432 -0.0511 0.065 Uiso 1 1 calc R A .
C25 C -0.1588(4) 0.0181(4) 0.0422(3) 0.0401(15) Uani 1 1 d . A .
C26 C -0.2048(5) -0.0499(4) 0.0860(3) 0.064(2) Uani 1 1 d . . .
H26A H -0.2466 -0.0085 0.1109 0.096 Uiso 1 1 calc R A .
H26B H -0.1479 -0.0854 0.1190 0.096 Uiso 1 1 calc R . .
H26C H -0.2508 -0.1013 0.0574 0.096 Uiso 1 1 calc R . .
N2A N 0.1039(5) 0.2093(5) 0.4239(3) 0.023(3) Uiso 0.50 1 d PG A 1
C31A C 0.0654(4) 0.2842(4) 0.4593(3) 0.038(3) Uiso 0.50 1 d PG A 1
C32A C 0.1115(6) 0.3064(5) 0.5288(3) 0.048(3) Uiso 0.50 1 d PG A 1
H32A H 0.0818 0.3575 0.5527 0.057 Uiso 0.50 1 calc PR A 1
C33A C 0.1985(6) 0.2535(6) 0.5605(3) 0.054(4) Uiso 0.50 1 d PR A 1
H33A H 0.2297 0.2656 0.6078 0.065 Uiso 0.50 1 calc PR A 1
C34A C 0.2425(5) 0.1824(5) 0.5253(4) 0.053(3) Uiso 0.50 1 d PR A 1
H34A H 0.3048 0.1457 0.5473 0.064 Uiso 0.50 1 calc PR A 1
C35A C 0.1933(5) 0.1647(5) 0.4555(4) 0.034(3) Uiso 0.50 1 d PR A 1
C361 C 0.2545(8) 0.0961(8) 0.4268(5) 0.07(2) Uiso 0.110(13) 1 d PR A 1
H36A H 0.2198 0.0843 0.3783 0.098 Uiso 0.110(13) 1 calc PR A 1
H36B H 0.2616 0.0302 0.4517 0.098 Uiso 0.110(13) 1 calc PR A 1
H36C H 0.3249 0.1261 0.4304 0.098 Uiso 0.110(13) 1 calc PR A 1
C362 C -0.0236(6) 0.3516(7) 0.4293(5) 0.042(5) Uiso 0.390(13) 1 d PR A 1
H36D H -0.0523 0.3326 0.3810 0.064 Uiso 0.390(13) 1 calc PR A 1
H36E H 0.0005 0.4238 0.4319 0.064 Uiso 0.390(13) 1 calc PR A 1
H36F H -0.0789 0.3439 0.4546 0.064 Uiso 0.390(13) 1 calc PR A 1
N2B N 0.0903(5) 0.2281(5) 0.4205(3) 0.011(2) Uiso 0.50 1 d PG A 2
C31B C 0.1804(4) 0.1995(4) 0.4672(3) 0.041(3) Uiso 0.50 1 d PG A 2
C32B C 0.2094(5) 0.2424(6) 0.5345(3) 0.042(3) Uiso 0.50 1 d PG A 2
H32B H 0.2729 0.2229 0.5665 0.051 Uiso 0.50 1 calc PR A 2
C33B C 0.1425(6) 0.3116(6) 0.5505(3) 0.044(3) Uiso 0.50 1 d PR A 2
H33B H 0.1607 0.3432 0.5946 0.053 Uiso 0.50 1 calc PR A 2
C34B C 0.0503(6) 0.3385(5) 0.5067(4) 0.054(3) Uiso 0.50 1 d PR A 2
H34B H 0.0019 0.3842 0.5202 0.064 Uiso 0.50 1 calc PR A 2
C35B C 0.0287(4) 0.2959(5) 0.4398(3) 0.039(3) Uiso 0.50 1 d PR A 2
C363 C -0.0508(6) 0.3584(8) 0.4034(5) 0.06(3) Uiso 0.073(13) 1 d PR A 2
H36G H -0.0718 0.3349 0.3556 0.083 Uiso 0.073(13) 1 calc PR A 2
H36H H -0.0254 0.4300 0.4049 0.083 Uiso 0.073(13) 1 calc PR A 2
H36I H -0.1120 0.3549 0.4240 0.083 Uiso 0.073(13) 1 calc PR A 2
C364 C 0.2582(6) 0.1290(6) 0.4459(5) 0.036(4) Uiso 0.427(13) 1 d PR A 2
H36J H 0.2288 0.1049 0.3988 0.054 Uiso 0.427(13) 1 calc PR A 2
H36K H 0.2723 0.0693 0.4770 0.054 Uiso 0.427(13) 1 calc PR A 2
H36L H 0.3244 0.1665 0.4481 0.054 Uiso 0.427(13) 1 calc PR A 2
F1H F 0.1285(8) 0.0757(9) 0.6169(6) 0.058(5) Uiso 0.192(3) 1 d PG B 1
F2H F 0.1982(7) -0.0809(10) 0.5476(7) 0.053(5) Uiso 0.192(3) 1 d PG B 1
F3H F 0.0707(12) -0.1558(11) 0.4290(6) 0.063(6) Uiso 0.192(3) 1 d PG B 1
C1H C 0.0643(6) 0.0362(10) 0.5597(6) 0.038(7) Uiso 0.192(3) 1 d PGD . 1
C2H C 0.0999(5) -0.0426(7) 0.5243(5) 0.044(9) Uiso 0.192(3) 1 d PG B 1
C3H C 0.0350(9) -0.0811(11) 0.4645(6) 0.058(11) Uiso 0.192(3) 1 d PG . 1
O1E1 O 0.1174(13) -0.0849(14) 0.5289(9) 0.086(5) Uiso 0.33 1 d P C 2
C1E1 C 0.0291(10) -0.0437(10) 0.4859(8) 0.100(4) Uiso 0.66 1 d P . 2
C2E2 C 0.1857(11) -0.2424(10) 0.4619(7) 0.064(4) Uiso 0.50 1 d P D 3
C1E2 C 0.2889(15) -0.2215(14) 0.4655(10) 0.099(6) Uiso 0.50 1 d P D 3
O1E2 O 0.3340(16) -0.1341(15) 0.4505(11) 0.112(6) Uiso 0.33 1 d P D 3
O2E2 O 0.171(3) -0.149(3) 0.491(2) 0.119(13) Uiso 0.17 1 d P D 3
O1E3 O 0.437(2) -0.0576(19) 0.4898(15) 0.199(11) Uiso 0.33 1 d P E 4
C1E3 C 0.252(3) -0.146(3) 0.4747(18) 0.123(11) Uiso 0.33 1 d P E 4
C2E3 C 0.331(3) -0.075(3) 0.4955(19) 0.135(12) Uiso 0.33 1 d P E 4

loop_
_atom_site_aniso_label
_atom_site_aniso_U_11
_atom_site_aniso_U_22
_atom_site_aniso_U_33
_atom_site_aniso_U_23
_atom_site_aniso_U_13
_atom_site_aniso_U_12
Cu1 0.0162(3) 0.0134(3) 0.0211(3) 0.0005(3) 0.0053(3) 0.0007(2)
Cu2 0.0170(3) 0.0150(3) 0.0203(3) 0.0001(3) 0.0057(3) -0.0003(2)
F1 0.0255(14) 0.0119(11) 0.0351(18) -0.0036(12) 0.0113(13) -0.0046(11)
F2 0.0268(15) 0.0220(13) 0.062(2) -0.0120(14) 0.0294(16) -0.0036(12)
F3 0.0282(16) 0.0312(15) 0.077(3) -0.0173(16) 0.0345(17) -0.0106(13)
F4 0.0228(14) 0.0178(13) 0.047(2) -0.0076(13) 0.0156(14) -0.0002(11)
O1 0.0158(17) 0.0334(17) 0.031(2) -0.0074(17) 0.0064(17) -0.0057(14)
O2 0.0222(18) 0.0364(19) 0.028(2) -0.0033(17) 0.0111(17) -0.0063(15)
O3 0.036(2) 0.0209(17) 0.030(2) -0.0020(16) 0.0075(18) -0.0067(15)
O4 0.032(2) 0.0177(16) 0.031(2) 0.0010(16) 0.0023(18) -0.0082(14)
C1 0.012(2) 0.020(2) 0.021(3) -0.002(2) 0.004(2) -0.0018(18)
C2 0.021(2) 0.014(2) 0.018(3) -0.002(2) 0.002(2) -0.0069(19)
C3 0.020(3) 0.019(2) 0.035(3) -0.010(2) 0.008(2) -0.0005(19)
C4 0.019(3) 0.025(2) 0.040(4) -0.003(2) 0.019(3) -0.004(2)
C5 0.019(2) 0.018(2) 0.033(3) -0.006(2) 0.012(2) -0.0046(19)
C6 0.023(3) 0.016(2) 0.025(3) -0.003(2) 0.008(2) 0.0027(19)
C7 0.016(2) 0.013(2) 0.029(3) 0.003(2) 0.005(2) 0.0031(18)
C8 0.022(3) 0.018(2) 0.042(4) -0.007(3) 0.015(3) -0.005(2)
F11 0.0400(17) 0.0191(13) 0.074(3) -0.0207(15) 0.0326(17) -0.0107(12)
F12 0.0441(19) 0.0314(16) 0.109(3) -0.0360(19) 0.047(2) -0.0098(14)
F13 0.0372(17) 0.0343(16) 0.081(3) -0.0224(17) 0.0407(18) -0.0129(14)
F14 0.0206(14) 0.0184(13) 0.048(2) -0.0092(13) 0.0188(14) -0.0001(11)
O11 0.0198(17) 0.0244(16) 0.027(2) 0.0026(16) 0.0072(16) -0.0022(13)
O12 0.0202(18) 0.0271(17) 0.031(2) -0.0051(16) 0.0128(17) -0.0034(14)
O13 0.035(2) 0.0192(16) 0.024(2) -0.0017(15) 0.0046(17) -0.0065(14)
O14 0.0326(19) 0.0141(15) 0.027(2) -0.0033(15) 0.0082(17) -0.0060(13)
C11 0.017(2) 0.015(2) 0.026(3) -0.001(2) 0.011(2) 0.0022(18)
C12 0.026(3) 0.016(2) 0.045(4) -0.012(2) 0.018(3) -0.005(2)
C13 0.032(3) 0.022(2) 0.054(4) -0.013(3) 0.029(3) -0.001(2)
C14 0.030(3) 0.018(2) 0.048(4) -0.004(2) 0.022(3) -0.009(2)
C15 0.017(2) 0.013(2) 0.027(3) -0.002(2) 0.005(2) -0.0035(18)
C16 0.015(2) 0.019(2) 0.023(3) 0.000(2) 0.010(2) 0.0004(18)
C17 0.021(3) 0.011(2) 0.025(3) -0.001(2) 0.005(2) 0.0006(18)
C18 0.012(2) 0.013(2) 0.032(3) -0.002(2) 0.007(2) -0.0013(18)
N1 0.023(2) 0.026(2) 0.030(3) -0.002(2) 0.005(2) 0.0032(18)
C21 0.032(3) 0.047(3) 0.024(3) 0.000(3) 0.006(3) -0.004(2)
C22 0.058(4) 0.061(4) 0.035(4) 0.006(3) 0.014(3) -0.016(3)
C23 0.069(5) 0.055(4) 0.030(4) -0.005(3) 0.011(3) -0.011(3)
C24 0.078(5) 0.048(3) 0.027(4) -0.005(3) -0.002(4) -0.019(3)
C25 0.046(4) 0.031(3) 0.039(4) -0.002(3) 0.003(3) -0.007(3)
C26 0.095(5) 0.055(4) 0.038(4) 0.002(3) 0.007(4) -0.041(4)

loop_
_atom_type_symbol
_atom_type_description
_atom_type_scat_dispersion_real
_atom_type_scat_dispersion_imag
_atom_type_scat_source
C C 0.0033 0.0016 'International Tables Vol C Tables 4.2.6.8 and 6.1.1.4'
H H 0.0000 0.0000 'International Tables Vol C Tables 4.2.6.8 and 6.1.1.4'
N N 0.0061 0.0033 'International Tables Vol C Tables 4.2.6.8 and 6.1.1.4'
O O 0.0106 0.0060 'International Tables Vol C Tables 4.2.6.8 and 6.1.1.4'
F F 0.0171 0.0103 'International Tables Vol C Tables 4.2.6.8 and 6.1.1.4'
Cu Cu 0.3201 1.2651 'International Tables Vol C Tables 4.2.6.8 and 6.1.1.4'

loop_
_geom_angle_atom_site_label_1
_geom_angle_atom_site_label_2
_geom_angle_atom_site_label_3
_geom_angle
_geom_angle_site_symmetry_1
_geom_angle_site_symmetry_3
O4 Cu1 O14 169.12(14) 2_545 2_455
O4 Cu1 O11 89.28(13) 2_545 .
O14 Cu1 O11 89.75(13) 2_455 .
O4 Cu1 O1 88.31(13) 2_545 .
O14 Cu1 O1 88.89(13) 2_455 .
O11 Cu1 O1 159.90(14) . .
O4 Cu1 N1 97.65(14) 2_545 .
O14 Cu1 N1 93.11(14) 2_455 .
O11 Cu1 N1 103.64(14) . .
O1 Cu1 N1 96.46(15) . .
O4 Cu1 Cu2 84.24(10) 2_545 .
O14 Cu1 Cu2 84.92(10) 2_455 .
O11 Cu1 Cu2 79.57(10) . .
O1 Cu1 Cu2 80.33(10) . .
N1 Cu1 Cu2 176.25(11) . .
O2 Cu2 O12 169.18(14) . .
O2 Cu2 O13 89.84(14) . 2_455
O12 Cu2 O13 89.16(13) . 2_455
O2 Cu2 O3 89.69(13) . 2_545
O12 Cu2 O3 87.73(13) . 2_545
O13 Cu2 O3 160.79(14) 2_455 2_545
O2 Cu2 N2B 96.4(2) . .
O12 Cu2 N2B 94.4(2) . .
O13 Cu2 N2B 92.5(2) 2_455 .
O3 Cu2 N2B 106.6(2) 2_545 .
O2 Cu2 N2A 94.1(2) . .
O12 Cu2 N2A 96.7(2) . .
O13 Cu2 N2A 100.2(2) 2_455 .
O3 Cu2 N2A 99.0(2) 2_545 .
N2B Cu2 N2A 8.0(2) . .
O2 Cu2 Cu1 84.12(10) . .
O12 Cu2 Cu1 85.10(10) . .
O13 Cu2 Cu1 79.98(10) 2_455 .
O3 Cu2 Cu1 80.88(10) 2_545 .
N2B Cu2 Cu1 172.50(17) . .
N2A Cu2 Cu1 178.2(2) . .
C7 O1 Cu1 124.8(3) . .
C7 O2 Cu2 123.0(3) . .
C8 O3 Cu2 123.9(3) . 2
C8 O4 Cu1 122.1(3) . 2
C6 C1 C2 116.3(4) . .
C6 C1 C7 120.8(4) . .
C2 C1 C7 122.8(4) . .
F1 C2 C3 116.8(4) . .
F1 C2 C1 120.2(4) . .
C3 C2 C1 122.9(4) . .
F2 C3 C2 122.0(4) . .
F2 C3 C4 120.0(4) . .
C2 C3 C4 118.0(4) . .
F3 C4 C5 118.9(4) . .
F3 C4 C3 118.7(4) . .
C5 C4 C3 122.3(4) . .
C4 C5 C6 116.3(4) . .
C4 C5 C8 123.8(4) . .
C6 C5 C8 119.9(4) . .
F4 C6 C1 118.6(4) . .
F4 C6 C5 117.2(4) . .
C1 C6 C5 124.1(4) . .
O2 C7 O1 127.2(4) . .
O2 C7 C1 115.8(4) . .
O1 C7 C1 117.0(5) . .
O4 C8 O3 128.6(4) . .
O4 C8 C5 115.0(5) . .
O3 C8 C5 116.4(5) . .
C17 O11 Cu1 125.7(3) . .
C17 O12 Cu2 120.8(3) . .
C18 O13 Cu2 125.9(3) . 2_445
C18 O14 Cu1 120.4(3) . 2_445
C12 C11 C16 116.0(4) . .
C12 C11 C17 122.4(4) . .
C16 C11 C17 121.6(4) . .
F11 C12 C13 118.7(4) . .
F11 C12 C11 119.6(4) . .
C13 C12 C11 121.7(4) . .
F12 C13 C12 120.1(4) . .
F12 C13 C14 120.8(4) . .
C12 C13 C14 119.1(4) . .
F13 C14 C15 120.4(4) . .
F13 C14 C13 117.5(4) . .
C15 C14 C13 122.0(5) . .
C14 C15 C16 117.2(4) . .
C14 C15 C18 122.4(4) . .
C16 C15 C18 120.4(4) . .
F14 C16 C15 118.4(4) . .
F14 C16 C11 117.7(4) . .
C15 C16 C11 123.8(4) . .
O11 C17 O12 128.0(5) . .
O11 C17 C11 117.0(4) . .
O12 C17 C11 115.0(4) . .
O13 C18 O14 128.1(4) . .
O13 C18 C15 116.3(4) . .
O14 C18 C15 115.6(4) . .
C25 N1 C21 118.0(5) . .
C25 N1 Cu1 128.8(4) . .
C21 N1 Cu1 113.2(3) . .
C22 C21 N1 122.9(5) . .
C21 C22 C23 118.8(6) . .
C24 C23 C22 118.5(6) . .
C23 C24 C25 120.6(6) . .
N1 C25 C24 121.2(5) . .
N1 C25 C26 117.0(5) . .
C24 C25 C26 121.8(5) . .
C35A N2A C31A 117.0 . .
C35A N2A Cu2 117.6(3) . .
C31A N2A Cu2 125.1(3) . .
N2A C31A C32A 122.4 . .
N2A C31A C362 124.3 . .
C32A C31A C362 113.2 . .
C33A C32A C31A 118.3 . .
C32A C33A C34A 120.5 . .
C33A C34A C35A 118.4 . .
N2A C35A C361 127.1 . .
N2A C35A C34A 122.9 . .
C361 C35A C34A 110.0 . .
C35B N2B C31B 117.8 . .
C35B N2B Cu2 116.5(3) . .
C31B N2B Cu2 125.6(3) . .
N2B C31B C32B 122.2 . .
N2B C31B C364 119.9 . .
C32B C31B C364 117.6 . .
C33B C32B C31B 116.6 . .
C32B C33B C34B 122.8 . .
C33B C34B C35B 117.5 . .
N2B C35B C363 132.4 . .
N2B C35B C34B 123.0 . .
C363 C35B C34B 103.1 . .
F1H C1H C2H 120.0 . .
F1H C1H C3H 118.2(13) . 3_556
C2H C1H C3H 121.6(13) . 3_556
F2H C2H C3H 120.0 . .
F2H C2H C1H 120.0 . .
C3H C2H C1H 120.0 . .
F3H C3H C2H 120.0 . .
F3H C3H C1H 121.5(13) . 3_556
C2H C3H C1H 118.3(12) . 3_556
O1E1 C1E1 C1E1 117.9(17) . 3_556
C1E2 C2E2 O2E2 92(2) . .
O1E2 C1E2 C2E2 129.7(18) . .
C1E3 C2E3 O1E3 139(4) . .

loop_
_geom_bond_atom_site_label_1
_geom_bond_atom_site_label_2
_geom_bond_distance
_geom_bond_site_symmetry_2
Cu1 O4 1.945(3) 2_545
Cu1 O14 1.958(3) 2_455
Cu1 O11 1.997(3) .
Cu1 O1 2.000(3) .
Cu1 N1 2.149(4) .
Cu1 Cu2 2.7605(8) .
Cu2 O2 1.948(3) .
Cu2 O12 1.956(3) .
Cu2 O13 1.984(3) 2_455
Cu2 O3 1.993(3) 2_545
Cu2 N2B 2.139(5) .
Cu2 N2A 2.149(5) .
F1 C2 1.345(4) .
F2 C3 1.344(5) .
F3 C4 1.347(5) .
F4 C6 1.351(5) .
O1 C7 1.245(5) .
O2 C7 1.244(6) .
O3 C8 1.249(6) .
O3 Cu2 1.993(3) 2
O4 C8 1.249(6) .
O4 Cu1 1.945(3) 2
C1 C6 1.377(5) .
C1 C2 1.377(6) .
C1 C7 1.503(6) .
C2 C3 1.364(6) .
C3 C4 1.388(6) .
C4 C5 1.376(6) .
C5 C6 1.381(6) .
C5 C8 1.521(6) .
F11 C12 1.342(5) .
F12 C13 1.350(5) .
F13 C14 1.348(5) .
F14 C16 1.342(5) .
O11 C17 1.236(6) .
O12 C17 1.254(5) .
O13 C18 1.238(6) .
O13 Cu2 1.984(3) 2_445
O14 C18 1.264(5) .
O14 Cu1 1.958(3) 2_445
C11 C12 1.386(6) .
C11 C16 1.400(5) .
C11 C17 1.508(6) .
C12 C13 1.370(6) .
C13 C14 1.390(6) .
C14 C15 1.355(6) .
C15 C16 1.376(6) .
C15 C18 1.517(5) .
N1 C25 1.308(6) .
N1 C21 1.372(6) .
C21 C22 1.352(8) .
C22 C23 1.387(7) .
C23 C24 1.344(8) .
C24 C25 1.405(8) .
C25 C26 1.467(7) .
N2A C35A 1.3151 .
N2A C31A 1.3630 .
C31A C32A 1.4087 .
C31A C362 1.4572 .
C32A C33A 1.3438 .
C33A C34A 1.3641 .
C34A C35A 1.4108 .
C35A C361 1.4024 .
N2B C35B 1.3059 .
N2B C31B 1.3625 .
C31B C32B 1.4237 .
C31B C364 1.4960 .
C32B C33B 1.3381 .
C33B C34B 1.3506 .
C34B C35B 1.4132 .
C35B C363 1.3746 .
F1H C1H 1.3453 .
F2H C2H 1.3451 .
F3H C3H 1.3448 .
C1H C2H 1.3824 .
C1H C3H 1.392(9) 3_556
C2H C3H 1.3824 .
C3H C1H 1.39(2) 3_556
O1E1 C1E1 1.366(18) .
C1E1 C1E1 1.54(3) 3_556
C2E2 C1E2 1.35(2) .
C2E2 O2E2 1.36(4) .
C1E2 O1E2 1.34(2) .
O1E3 C2E3 1.42(4) .
C1E3 C2E3 1.36(4) .

loop_
_geom_torsion_atom_site_label_1
_geom_torsion_atom_site_label_2
_geom_torsion_atom_site_label_3
_geom_torsion_atom_site_label_4
_geom_torsion
_geom_torsion_site_symmetry_1
_geom_torsion_site_symmetry_4
O4 Cu1 Cu2 O2 93.59(13) 2_545 .
O14 Cu1 Cu2 O2 -85.40(13) 2_455 .
O11 Cu1 Cu2 O2 -176.08(13) . .
O1 Cu1 Cu2 O2 4.33(13) . .
N1 Cu1 Cu2 O2 -26.9(15) . .
O4 Cu1 Cu2 O12 -85.52(13) 2_545 .
O14 Cu1 Cu2 O12 95.48(13) 2_455 .
O11 Cu1 Cu2 O12 4.80(12) . .
O1 Cu1 Cu2 O12 -174.78(12) . .
N1 Cu1 Cu2 O12 154.0(15) . .
O4 Cu1 Cu2 O13 -175.53(14) 2_545 2_455
O14 Cu1 Cu2 O13 5.47(14) 2_455 2_455
O11 Cu1 Cu2 O13 -85.21(13) . 2_455
O1 Cu1 Cu2 O13 95.21(13) . 2_455
N1 Cu1 Cu2 O13 64.0(15) . 2_455
O4 Cu1 Cu2 O3 2.97(14) 2_545 2_545
O14 Cu1 Cu2 O3 -176.03(14) 2_455 2_545
O11 Cu1 Cu2 O3 93.29(13) . 2_545
O1 Cu1 Cu2 O3 -86.29(13) . 2_545
N1 Cu1 Cu2 O3 -117.5(15) . 2_545
O4 Cu1 Cu2 N2B -171.9(14) 2_545 .
O14 Cu1 Cu2 N2B 9.1(14) 2_455 .
O11 Cu1 Cu2 N2B -81.5(14) . .
O1 Cu1 Cu2 N2B 98.9(14) . .
N1 Cu1 Cu2 N2B 68(2) . .
O4 Cu1 Cu2 N2A 89(6) 2_545 .
O14 Cu1 Cu2 N2A -90(6) 2_455 .
O11 Cu1 Cu2 N2A 179(100) . .
O1 Cu1 Cu2 N2A 0(6) . .
N1 Cu1 Cu2 N2A -31(6) . .
O4 Cu1 O1 C7 -91.7(3) 2_545 .
O14 Cu1 O1 C7 77.8(3) 2_455 .
O11 Cu1 O1 C7 -8.4(6) . .
N1 Cu1 O1 C7 170.8(3) . .
Cu2 Cu1 O1 C7 -7.2(3) . .
O12 Cu2 O2 C7 1.4(9) . .
O13 Cu2 O2 C7 -83.3(4) 2_455 .
O3 Cu2 O2 C7 77.5(4) 2_545 .
N2B Cu2 O2 C7 -175.8(4) . .
N2A Cu2 O2 C7 176.5(4) . .
Cu1 Cu2 O2 C7 -3.4(3) . .
C6 C1 C2 F1 178.9(4) . .
C7 C1 C2 F1 -4.5(7) . .
C6 C1 C2 C3 1.4(7) . .
C7 C1 C2 C3 178.1(5) . .
F1 C2 C3 F2 1.2(7) . .
C1 C2 C3 F2 178.7(4) . .
F1 C2 C3 C4 -179.1(4) . .
C1 C2 C3 C4 -1.6(8) . .
F2 C3 C4 F3 -0.9(8) . .
C2 C3 C4 F3 179.4(4) . .
F2 C3 C4 C5 -179.0(5) . .
C2 C3 C4 C5 1.2(8) . .
F3 C4 C5 C6 -179.0(4) . .
C3 C4 C5 C6 -0.8(8) . .
F3 C4 C5 C8 0.3(8) . .
C3 C4 C5 C8 178.5(5) . .
C2 C1 C6 F4 178.3(4) . .
C7 C1 C6 F4 1.6(7) . .
C2 C1 C6 C5 -1.0(7) . .
C7 C1 C6 C5 -177.7(5) . .
C4 C5 C6 F4 -178.6(4) . .
C8 C5 C6 F4 2.0(7) . .
C4 C5 C6 C1 0.7(8) . .
C8 C5 C6 C1 -178.6(5) . .
Cu2 O2 C7 O1 -1.1(6) . .
Cu2 O2 C7 C1 178.3(2) . .
Cu1 O1 C7 O2 7.6(6) . .
Cu1 O1 C7 C1 -171.8(3) . .
C6 C1 C7 O2 -60.3(6) . .
C2 C1 C7 O2 123.2(5) . .
C6 C1 C7 O1 119.2(5) . .
C2 C1 C7 O1 -57.3(6) . .
Cu1 O4 C8 O3 4.1(7) 2 .
Cu1 O4 C8 C5 -175.4(3) 2 .
Cu2 O3 C8 O4 0.2(7) 2 .
Cu2 O3 C8 C5 179.7(3) 2 .
C4 C5 C8 O4 -94.7(6) . .
C6 C5 C8 O4 84.6(6) . .
C4 C5 C8 O3 85.8(6) . .
C6 C5 C8 O3 -94.9(6) . .
O4 Cu1 O11 C17 75.3(3) 2_545 .
O14 Cu1 O11 C17 -93.9(3) 2_455 .
O1 Cu1 O11 C17 -7.8(6) . .
N1 Cu1 O11 C17 173.0(3) . .
Cu2 Cu1 O11 C17 -9.0(3) . .
O2 Cu2 O12 C17 -7.5(9) . .
O13 Cu2 O12 C17 77.2(3) 2_455 .
O3 Cu2 O12 C17 -83.8(3) 2_545 .
N2B Cu2 O12 C17 169.7(3) . .
N2A Cu2 O12 C17 177.4(3) . .
Cu1 Cu2 O12 C17 -2.8(3) . .
C16 C11 C12 F11 -178.9(4) . .
C17 C11 C12 F11 2.5(8) . .
C16 C11 C12 C13 -0.5(8) . .
C17 C11 C12 C13 -179.1(5) . .
F11 C12 C13 F12 0.6(8) . .
C11 C12 C13 F12 -177.8(5) . .
F11 C12 C13 C14 -178.4(5) . .
C11 C12 C13 C14 3.1(9) . .
F12 C13 C14 F13 0.8(8) . .
C12 C13 C14 F13 179.8(5) . .
F12 C13 C14 C15 178.0(5) . .
C12 C13 C14 C15 -3.0(9) . .
F13 C14 C15 C16 177.3(4) . .
C13 C14 C15 C16 0.2(8) . .
F13 C14 C15 C18 -1.4(8) . .
C13 C14 C15 C18 -178.5(5) . .
C14 C15 C16 F14 -179.8(4) . .
C18 C15 C16 F14 -1.0(7) . .
C14 C15 C16 C11 2.6(7) . .
C18 C15 C16 C11 -178.6(4) . .
C12 C11 C16 F14 179.9(4) . .
C17 C11 C16 F14 -1.5(7) . .
C12 C11 C16 C15 -2.5(7) . .
C17 C11 C16 C15 176.1(4) . .
Cu1 O11 C17 O12 10.6(6) . .
Cu1 O11 C17 C11 -169.7(2) . .
Cu2 O12 C17 O11 -3.3(6) . .
Cu2 O12 C17 C11 177.0(2) . .
C12 C11 C17 O11 -119.1(5) . .
C16 C11 C17 O11 62.4(6) . .
C12 C11 C17 O12 60.6(6) . .
C16 C11 C17 O12 -117.9(5) . .
Cu2 O13 C18 O14 1.3(7) 2_445 .
Cu2 O13 C18 C15 -179.2(3) 2_445 .
Cu1 O14 C18 O13 6.5(6) 2_445 .
Cu1 O14 C18 C15 -173.0(3) 2_445 .
C14 C15 C18 O13 106.9(6) . .
C16 C15 C18 O13 -71.8(6) . .
C14 C15 C18 O14 -73.6(6) . .
C16 C15 C18 O14 107.7(5) . .
O4 Cu1 N1 C25 52.1(4) 2_545 .
O14 Cu1 N1 C25 -129.5(4) 2_455 .
O11 Cu1 N1 C25 -39.0(4) . .
O1 Cu1 N1 C25 141.3(4) . .
Cu2 Cu1 N1 C25 172.2(13) . .
O4 Cu1 N1 C21 -127.8(3) 2_545 .
O14 Cu1 N1 C21 50.6(3) 2_455 .
O11 Cu1 N1 C21 141.1(3) . .
O1 Cu1 N1 C21 -38.6(3) . .
Cu2 Cu1 N1 C21 -7.7(17) . .
C25 N1 C21 C22 0.5(8) . .
Cu1 N1 C21 C22 -179.6(5) . .
N1 C21 C22 C23 -1.4(9) . .
C21 C22 C23 C24 1.7(9) . .
C22 C23 C24 C25 -1.3(10) . .
C21 N1 C25 C24 0.0(8) . .
Cu1 N1 C25 C24 -179.9(4) . .
C21 N1 C25 C26 178.8(5) . .
Cu1 N1 C25 C26 -1.1(7) . .
C23 C24 C25 N1 0.4(10) . .
C23 C24 C25 C26 -178.3(6) . .
O2 Cu2 N2A C35A -51.9(3) . .
O12 Cu2 N2A C35A 127.2(3) . .
O13 Cu2 N2A C35A -142.5(3) 2_455 .
O3 Cu2 N2A C35A 38.4(3) 2_545 .
N2B Cu2 N2A C35A -159(3) . .
Cu1 Cu2 N2A C35A -47(6) . .
O2 Cu2 N2A C31A 121.5(4) . .
O12 Cu2 N2A C31A -59.4(4) . .
O13 Cu2 N2A C31A 30.9(5) 2_455 .
O3 Cu2 N2A C31A -148.2(4) 2_545 .
N2B Cu2 N2A C31A 14(2) . .
Cu1 Cu2 N2A C31A 126(6) . .
C35A N2A C31A C32A -6.7 . .
Cu2 N2A C31A C32A 179.9(6) . .
C35A N2A C31A C362 170.8 . .
Cu2 N2A C31A C362 -2.6(6) . .
N2A C31A C32A C33A 2.0 . .
C362 C31A C32A C33A -175.8 . .
C31A C32A C33A C34A 1.9 . .
C32A C33A C34A C35A -1.2 . .
C31A N2A C35A C361 -171.2 . .
Cu2 N2A C35A C361 2.8(5) . .
C31A N2A C35A C34A 7.6 . .
Cu2 N2A C35A C34A -178.5(5) . .
C33A C34A C35A N2A -3.9 . .
C33A C34A C35A C361 175.1 . .
O2 Cu2 N2B C35B 127.9(3) . .
O12 Cu2 N2B C35B -51.6(3) . .
O13 Cu2 N2B C35B 37.8(3) 2_455 .
O3 Cu2 N2B C35B -140.5(3) 2_545 .
N2A Cu2 N2B C35B -159(3) . .
Cu1 Cu2 N2B C35B 34.2(15) . .
O2 Cu2 N2B C31B -53.1(4) . .
O12 Cu2 N2B C31B 127.4(4) . .
O13 Cu2 N2B C31B -143.3(4) 2_455 .
O3 Cu2 N2B C31B 38.5(5) 2_545 .
N2A Cu2 N2B C31B 20(2) . .
Cu1 Cu2 N2B C31B -146.9(11) . .
C35B N2B C31B C32B -1.3 . .
Cu2 N2B C31B C32B 179.8(5) . .
C35B N2B C31B C364 -174.9 . .
Cu2 N2B C31B C364 6.2(5) . .
N2B C31B C32B C33B 1.1 . .
C364 C31B C32B C33B 174.8 . .
C31B C32B C33B C34B 1.9 . .
C32B C33B C34B C35B -4.3 . .
C31B N2B C35B C363 162.1 . .
Cu2 N2B C35B C363 -18.9(5) . .
C31B N2B C35B C34B -1.4 . .
Cu2 N2B C35B C34B 177.7(5) . .
C33B C34B C35B N2B 4.1 . .
C33B C34B C35B C363 -163.4 . .
F1H C1H C2H F2H 1.0 . .
C3H C1H C2H F2H 177(3) 3_556 .
F1H C1H C2H C3H -178.1 . .
C3H C1H C2H C3H -2(3) 3_556 .
F2H C2H C3H F3H -0.9 . .
C1H C2H C3H F3H 178.2 . .
F2H C2H C3H C1H -177(3) . 3_556
C1H C2H C3H C1H 2(3) . 3_556
O2E2 C2E2 C1E2 O1E2 -43(3) . .
